data_7049100
loop_
_publ_author_name
'Bresien, Jonas'
'Goicoechea, Jose M.'
'Hinz, Alexander'
'Scharnh\"olz, Moritz T'
'Schulz, Axel'
'Suhrbier, Tim'
'Villinger, Alexander'

_publ_section_title
;
 Increasing steric demand through flexible bulk - primary phosphanes with
 2,6-bis(benzhydryl)phenyl backbones.
;
_journal_issue 11
_journal_name_full 'Dalton transactions (Cambridge, England : 2003)'
_journal_page_first 3786
_journal_page_last 3794
_journal_paper_doi 10.1039/c9dt00399a
_journal_volume 48
_journal_year 2019
_chemical_formula_moiety 'C36 H33 Cl1.63 I0.37 P'
_chemical_formula_sum 'C36 H33 Cl1.63 I0.37 P'
_chemical_formula_weight 600.87
_space_group_crystal_system monoclinic
_space_group_IT_number 14
_space_group_name_Hall '-P 2yn'
_space_group_name_H-M_alt 'P 1 21/n 1'
_symmetry_space_group_name_Hall '-P 2yn'
_symmetry_space_group_name_H-M 'P 1 21/n 1'
_atom_sites_solution_hydrogens geom
_audit_creation_method SHELXL-2014/7
_audit_update_record
;
2019-01-28 deposited with the CCDC.    2019-02-20 downloaded from the CCDC.
;
_cell_angle_alpha 90
_cell_angle_beta 105.670(2)
_cell_angle_gamma 90
_cell_formula_units_Z 4
_cell_length_a 11.2059(5)
_cell_length_b 19.1823(9)
_cell_length_c 14.8511(6)
_cell_measurement_reflns_used 9988
_cell_measurement_temperature 123(2)
_cell_measurement_theta_max 32.57
_cell_measurement_theta_min 2.29
_cell_volume 3073.7(2)
_computing_cell_refinement 'Bruker Apex V7.51A'
_computing_data_collection 'Bruker Apex V7.51A'
_computing_data_reduction 'Bruker SAINT'
_computing_molecular_graphics 'ORTEP-3v2.01 (Farrugia, 1997)'
_computing_publication_material 'SHELXL-2014/7 (Sheldrick, 2014)'
_computing_structure_refinement 'SHELXL-2014/7 (Sheldrick, 2014)'
_computing_structure_solution 'Bruker SHELXTL'
_diffrn_ambient_temperature 123(2)
_diffrn_measured_fraction_theta_full 0.995
_diffrn_measured_fraction_theta_max 0.997
_diffrn_measurement_device_type 'Bruker D8 QUEST diffractometer'
_diffrn_measurement_method 'phi and omega scans'
_diffrn_radiation_type MoK\a
_diffrn_radiation_wavelength 0.71073
_diffrn_reflns_av_R_equivalents 0.0712
_diffrn_reflns_av_unetI/netI 0.0435
_diffrn_reflns_Laue_measured_fraction_full 0.995
_diffrn_reflns_Laue_measured_fraction_max 0.997
_diffrn_reflns_limit_h_max 15
_diffrn_reflns_limit_h_min -15
_diffrn_reflns_limit_k_max 26
_diffrn_reflns_limit_k_min -26
_diffrn_reflns_limit_l_max 20
_diffrn_reflns_limit_l_min -20
_diffrn_reflns_number 67030
_diffrn_reflns_point_group_measured_fraction_full 0.995
_diffrn_reflns_point_group_measured_fraction_max 0.997
_diffrn_reflns_theta_full 25.242
_diffrn_reflns_theta_max 28.999
_diffrn_reflns_theta_min 2.166
_diffrn_source 'microfocus sealed tube'
_exptl_absorpt_coefficient_mu 0.621
_exptl_absorpt_correction_T_max 0.7465
_exptl_absorpt_correction_T_min 0.6889
_exptl_absorpt_correction_type multi-scan
_exptl_absorpt_process_details '(SADABS; Sheldrick, 2014)'
_exptl_crystal_colour colourless
_exptl_crystal_density_diffrn 1.298
_exptl_crystal_description block
_exptl_crystal_F_000 1245
_exptl_crystal_size_max 0.120
_exptl_crystal_size_mid 0.080
_exptl_crystal_size_min 0.060
_refine_diff_density_max 0.307
_refine_diff_density_min -0.436
_refine_diff_density_rms 0.064
_refine_ls_extinction_coef 0.0115(12)
_refine_ls_extinction_expression Fc^*^=kFc[1+0.001xFc^2^\l^3^/sin(2\q)]^-1/4^
_refine_ls_extinction_method 'SHELXL-2014/7 (Sheldrick 2014'
_refine_ls_goodness_of_fit_ref 1.266
_refine_ls_hydrogen_treatment constr
_refine_ls_matrix_type full
_refine_ls_number_parameters 504
_refine_ls_number_reflns 8147
_refine_ls_number_restraints 260
_refine_ls_restrained_S_all 1.250
_refine_ls_R_factor_all 0.0866
_refine_ls_R_factor_gt 0.0712
_refine_ls_shift/su_max 0.000
_refine_ls_shift/su_mean 0.000
_refine_ls_structure_factor_coef Fsqd
_refine_ls_weighting_details 'w=1/[\s^2^(Fo^2^)+5.9550P] where P=(Fo^2^+2Fc^2^)/3'
_refine_ls_weighting_scheme calc
_refine_ls_wR_factor_gt 0.1481
_refine_ls_wR_factor_ref 0.1540
_reflns_Friedel_coverage 0.000
_reflns_number_gt 6650
_reflns_number_total 8147
_reflns_threshold_expression 'I > 2\s(I)'
_cod_data_source_file c9dt00399a2.cif
_cod_data_source_block av_ts047
_cod_depositor_comments 'Adding full bibliography for 7049097--7049105.cif.'
_cod_database_code 7049100
_shelx_shelxl_version_number 2014/7
_shelx_space_group_comment
;
The symmetry employed for this shelxl refinement is uniquely defined
by the following loop, which should always be used as a source of
symmetry information in preference to the above space-group names.
They are only intended as comments.
;
_shelx_estimated_absorpt_t_min 0.929
_shelx_estimated_absorpt_t_max 0.964

loop_
_space_group_symop_operation_xyz
'x, y, z'
'-x+1/2, y+1/2, -z+1/2'
'-x, -y, -z'
'x-1/2, -y-1/2, z-1/2'

loop_
_atom_site_label
_atom_site_type_symbol
_atom_site_fract_x
_atom_site_fract_y
_atom_site_fract_z
_atom_site_U_iso_or_equiv
_atom_site_adp_type
_atom_site_occupancy
_atom_site_site_symmetry_order
_atom_site_calc_flag
_atom_site_refinement_flags_posn
_atom_site_refinement_flags_adp
_atom_site_refinement_flags_occupancy
_atom_site_disorder_assembly
_atom_site_disorder_group
P1 P 0.04514(8) 0.59262(5) 0.60460(6) 0.0333(2) Uani 1 1 d . . . . .
Cl1 Cl -0.0079(3) 0.69439(17) 0.6318(2) 0.0402(5) Uani 0.709(2) 1 d . . P A 1
Cl2 Cl -0.0689(4) 0.5827(3) 0.4690(3) 0.0354(6) Uani 0.9262(19) 1 d . . P A 1
I1 I 0.0039(2) 0.70525(12) 0.66194(12) 0.0413(4) Uani 0.291(2) 1 d . . P A 2
I2 I -0.0899(12) 0.5919(8) 0.4506(9) 0.0300(19) Uani 0.0738(19) 1 d . . P A 2
C1 C 0.1998(3) 0.60755(15) 0.5888(2) 0.0244(6) Uani 1 1 d . . . . .
C2 C 0.2940(3) 0.56994(16) 0.6542(2) 0.0260(6) Uani 1 1 d . . . . .
C3 C 0.4157(3) 0.57467(17) 0.6492(2) 0.0297(6) Uani 1 1 d . . . . .
H3 H 0.4777 0.5485 0.6922 0.036 Uiso 1 1 calc R U . . .
C4 C 0.4503(3) 0.61618(17) 0.5837(2) 0.0275(6) Uani 1 1 d . . . . .
C5 C 0.3572(3) 0.65439(16) 0.5227(2) 0.0267(6) Uani 1 1 d . . . . .
H5 H 0.3794 0.6843 0.4788 0.032 Uiso 1 1 calc R U . . .
C6 C 0.2332(3) 0.65096(16) 0.5229(2) 0.0251(6) Uani 1 1 d . . . . .
C7A C 0.2661(7) 0.5288(4) 0.7318(4) 0.0255(13) Uani 0.765(17) 1 d D . P B 1
H7A H 0.1891 0.5017 0.7026 0.031 Uiso 0.765(17) 1 calc R U P B 1
C8A C 0.2347(6) 0.5751(3) 0.8054(4) 0.0286(12) Uani 0.765(17) 1 d D . P B 1
C9A C 0.2862(8) 0.6405(4) 0.8287(6) 0.0454(17) Uani 0.765(17) 1 d D . P B 1
H9A H 0.3414 0.6589 0.7961 0.055 Uiso 0.765(17) 1 calc R U P B 1
C10A C 0.2580(8) 0.6795(4) 0.8993(6) 0.0530(19) Uani 0.765(17) 1 d D . P B 1
H10A H 0.2948 0.7240 0.9154 0.064 Uiso 0.765(17) 1 calc R U P B 1
C11A C 0.1757(8) 0.6534(4) 0.9462(5) 0.048(2) Uani 0.765(17) 1 d D . P B 1
H11A H 0.1554 0.6799 0.9941 0.057 Uiso 0.765(17) 1 calc R U P B 1
C12A C 0.1241(7) 0.5886(4) 0.9226(5) 0.0422(16) Uani 0.765(17) 1 d D . P B 1
H12A H 0.0677 0.5706 0.9543 0.051 Uiso 0.765(17) 1 calc R U P B 1
C13A C 0.1530(7) 0.5493(4) 0.8535(5) 0.0351(13) Uani 0.765(17) 1 d D . P B 1
H13A H 0.1171 0.5045 0.8386 0.042 Uiso 0.765(17) 1 calc R U P B 1
C14A C 0.3649(5) 0.4749(3) 0.7760(4) 0.0284(12) Uani 0.765(17) 1 d D . P B 1
C15A C 0.3583(7) 0.4084(3) 0.7373(3) 0.0390(15) Uani 0.765(17) 1 d D . P B 1
H15A H 0.2888 0.3961 0.6872 0.047 Uiso 0.765(17) 1 calc R U P B 1
C16A C 0.4507(8) 0.3600(3) 0.7703(4) 0.0471(19) Uani 0.765(17) 1 d D . P B 1
H16A H 0.4453 0.3152 0.7422 0.057 Uiso 0.765(17) 1 calc R U P B 1
C17A C 0.5506(7) 0.3766(4) 0.8440(4) 0.0446(16) Uani 0.765(17) 1 d D . P B 1
H17A H 0.6148 0.3435 0.8662 0.054 Uiso 0.765(17) 1 calc R U P B 1
C18A C 0.5578(7) 0.4412(4) 0.8855(5) 0.0405(15) Uani 0.765(17) 1 d D . P B 1
H18A H 0.6261 0.4521 0.9372 0.049 Uiso 0.765(17) 1 calc R U P B 1
C19A C 0.4654(7) 0.4907(4) 0.8521(5) 0.0340(15) Uani 0.765(17) 1 d D . P B 1
H19A H 0.4709 0.5352 0.8810 0.041 Uiso 0.765(17) 1 calc R U P B 1
C7B C 0.268(3) 0.5238(15) 0.7442(15) 0.031(3) Uani 0.235(17) 1 d D U P B 2
H7B H 0.1936 0.4936 0.7221 0.037 Uiso 0.235(17) 1 calc R U P B 2
C8B C 0.250(2) 0.5762(11) 0.8167(17) 0.036(3) Uani 0.235(17) 1 d DG U P B 2
C9B C 0.3165(19) 0.6381(12) 0.8328(16) 0.035(3) Uani 0.235(17) 1 d DG U P B 2
H9B H 0.3773 0.6475 0.8005 0.042 Uiso 0.235(17) 1 calc R U P B 2
C10B C 0.2945(18) 0.6864(10) 0.8963(15) 0.037(3) Uani 0.235(17) 1 d DG U P B 2
H10B H 0.3402 0.7287 0.9073 0.045 Uiso 0.235(17) 1 calc R U P B 2
C11B C 0.2056(18) 0.6728(10) 0.9436(14) 0.037(3) Uani 0.235(17) 1 d DG U P B 2
H11B H 0.1905 0.7058 0.9869 0.044 Uiso 0.235(17) 1 calc R U P B 2
C12B C 0.1387(19) 0.6109(11) 0.9274(15) 0.037(3) Uani 0.235(17) 1 d DG U P B 2
H12B H 0.0780 0.6016 0.9597 0.044 Uiso 0.235(17) 1 calc R U P B 2
C13B C 0.161(2) 0.5626(9) 0.8639(18) 0.037(3) Uani 0.235(17) 1 d DG U P B 2
H13B H 0.1151 0.5203 0.8529 0.044 Uiso 0.235(17) 1 calc R U P B 2
C14B C 0.3852(19) 0.4791(9) 0.7801(13) 0.033(3) Uani 0.235(17) 1 d DG U P B 2
C15B C 0.4035(16) 0.4232(8) 0.7256(9) 0.033(3) Uani 0.235(17) 1 d DG U P B 2
H15B H 0.3476 0.4155 0.6658 0.040 Uiso 0.235(17) 1 calc R U P B 2
C16B C 0.5038(16) 0.3788(8) 0.7586(9) 0.033(3) Uani 0.235(17) 1 d DG U P B 2
H16B H 0.5163 0.3406 0.7214 0.040 Uiso 0.235(17) 1 calc R U P B 2
C17B C 0.5856(15) 0.3901(9) 0.8461(10) 0.034(3) Uani 0.235(17) 1 d DG U P B 2
H17B H 0.6541 0.3597 0.8687 0.040 Uiso 0.235(17) 1 calc R U P B 2
C18B C 0.567(2) 0.4459(12) 0.9005(11) 0.033(3) Uani 0.235(17) 1 d DG U P B 2
H18B H 0.6232 0.4537 0.9603 0.040 Uiso 0.235(17) 1 calc R U P B 2
C19B C 0.467(2) 0.4904(12) 0.8675(14) 0.032(3) Uani 0.235(17) 1 d DG U P B 2
H19B H 0.4545 0.5285 0.9047 0.038 Uiso 0.235(17) 1 calc R U P B 2
C20A C 0.5860(6) 0.6240(4) 0.5820(6) 0.0362(9) Uani 0.777(6) 1 d D . P C 1
C21A C 0.6698(4) 0.5692(3) 0.6390(4) 0.0521(15) Uani 0.777(6) 1 d D . P C 1
H21A H 0.6372 0.5228 0.6181 0.078 Uiso 0.777(6) 1 calc R U P C 1
H21B H 0.6733 0.5751 0.7053 0.078 Uiso 0.777(6) 1 calc R U P C 1
H21C H 0.7532 0.5740 0.6308 0.078 Uiso 0.777(6) 1 calc R U P C 1
C22A C 0.5963(5) 0.6250(4) 0.4821(4) 0.067(2) Uani 0.777(6) 1 d D . P C 1
H22A H 0.5593 0.5825 0.4498 0.100 Uiso 0.777(6) 1 calc R U P C 1
H22B H 0.6838 0.6275 0.4825 0.100 Uiso 0.777(6) 1 calc R U P C 1
H22C H 0.5523 0.6658 0.4494 0.100 Uiso 0.777(6) 1 calc R U P C 1
C23A C 0.6312(4) 0.6972(3) 0.6273(4) 0.0517(14) Uani 0.777(6) 1 d D . P C 1
H23A H 0.7173 0.7050 0.6265 0.078 Uiso 0.777(6) 1 calc R U P C 1
H23B H 0.6258 0.6979 0.6921 0.078 Uiso 0.777(6) 1 calc R U P C 1
H23C H 0.5786 0.7341 0.5916 0.078 Uiso 0.777(6) 1 calc R U P C 1
C20B C 0.5802(19) 0.6161(12) 0.5777(15) 0.0362(9) Uani 0.223(6) 1 d D U P C 2
C21B C 0.6057(15) 0.6723(8) 0.5141(11) 0.040(3) Uani 0.223(6) 1 d D U P C 2
H21D H 0.6934 0.6709 0.5148 0.060 Uiso 0.223(6) 1 calc R U P C 2
H21E H 0.5862 0.7180 0.5361 0.060 Uiso 0.223(6) 1 calc R U P C 2
H21F H 0.5541 0.6644 0.4502 0.060 Uiso 0.223(6) 1 calc R U P C 2
C22B C 0.6680(16) 0.6239(10) 0.6747(10) 0.049(4) Uani 0.223(6) 1 d D U P C 2
H22D H 0.6569 0.5845 0.7137 0.074 Uiso 0.223(6) 1 calc R U P C 2
H22E H 0.6501 0.6675 0.7028 0.074 Uiso 0.223(6) 1 calc R U P C 2
H22F H 0.7537 0.6246 0.6703 0.074 Uiso 0.223(6) 1 calc R U P C 2
C23B C 0.6077(15) 0.5437(7) 0.5368(12) 0.043(3) Uani 0.223(6) 1 d D U P C 2
H23D H 0.5501 0.5367 0.4749 0.064 Uiso 0.223(6) 1 calc R U P C 2
H23E H 0.5969 0.5061 0.5787 0.064 Uiso 0.223(6) 1 calc R U P C 2
H23F H 0.6930 0.5432 0.5316 0.064 Uiso 0.223(6) 1 calc R U P C 2
C24 C 0.1416(3) 0.69498(16) 0.4498(2) 0.0269(6) Uani 1 1 d . . . . .
H24 H 0.0643 0.6989 0.4708 0.032 Uiso 1 1 calc R U . . .
C25 C 0.1047(3) 0.66253(17) 0.3522(2) 0.0307(7) Uani 1 1 d . . . . .
C26 C 0.1696(3) 0.6099(2) 0.3238(3) 0.0425(9) Uani 1 1 d . . . . .
H26 H 0.2399 0.5901 0.3671 0.051 Uiso 1 1 calc R U . . .
C27 C 0.1332(4) 0.5852(3) 0.2323(3) 0.0549(11) Uani 1 1 d . . . . .
H27 H 0.1796 0.5493 0.2134 0.066 Uiso 1 1 calc R U . . .
C28 C 0.0316(4) 0.6121(2) 0.1695(3) 0.0517(10) Uani 1 1 d . . . . .
H28 H 0.0079 0.5952 0.1070 0.062 Uiso 1 1 calc R U . . .
C29 C -0.0362(4) 0.6633(3) 0.1966(3) 0.0628(13) Uani 1 1 d . . . . .
H29 H -0.1077 0.6817 0.1531 0.075 Uiso 1 1 calc R U . . .
C30 C -0.0005(4) 0.6885(2) 0.2873(3) 0.0504(10) Uani 1 1 d . . . . .
H30 H -0.0483 0.7239 0.3057 0.060 Uiso 1 1 calc R U . . .
C31 C 0.1901(3) 0.76939(16) 0.4453(2) 0.0278(6) Uani 1 1 d . . . . .
C32 C 0.2625(3) 0.78721(17) 0.3863(2) 0.0331(7) Uani 1 1 d . . . . .
H32 H 0.2810 0.7529 0.3459 0.040 Uiso 1 1 calc R U . . .
C33 C 0.3083(3) 0.85461(19) 0.3854(3) 0.0388(8) Uani 1 1 d . . . . .
H33 H 0.3598 0.8657 0.3460 0.047 Uiso 1 1 calc R U . . .
C34 C 0.2786(3) 0.90539(19) 0.4418(3) 0.0409(8) Uani 1 1 d . . . . .
H34 H 0.3088 0.9516 0.4407 0.049 Uiso 1 1 calc R U . . .
C35 C 0.2050(3) 0.88868(18) 0.4996(3) 0.0402(8) Uani 1 1 d . . . . .
H35 H 0.1844 0.9235 0.5384 0.048 Uiso 1 1 calc R U . . .
C36 C 0.1609(3) 0.82132(18) 0.5014(2) 0.0328(7) Uani 1 1 d . . . . .
H36 H 0.1101 0.8104 0.5414 0.039 Uiso 1 1 calc R U . . .

loop_
_atom_site_aniso_label
_atom_site_aniso_U_11
_atom_site_aniso_U_22
_atom_site_aniso_U_33
_atom_site_aniso_U_23
_atom_site_aniso_U_13
_atom_site_aniso_U_12
P1 0.0281(4) 0.0397(5) 0.0336(4) -0.0058(4) 0.0112(3) -0.0051(3)
Cl1 0.0308(8) 0.0386(10) 0.0553(16) -0.0142(10) 0.0185(11) 0.0013(6)
Cl2 0.0277(14) 0.0367(12) 0.0361(13) -0.0048(8) -0.0009(8) -0.0042(8)
I1 0.0342(6) 0.0506(10) 0.0414(9) -0.0087(6) 0.0143(7) 0.0109(6)
I2 0.019(4) 0.031(4) 0.037(5) -0.010(3) 0.004(3) -0.003(2)
C1 0.0266(14) 0.0253(14) 0.0215(13) -0.0059(11) 0.0067(11) 0.0000(11)
C2 0.0309(15) 0.0264(15) 0.0204(13) -0.0014(11) 0.0066(11) 0.0001(12)
C3 0.0320(15) 0.0333(16) 0.0235(14) 0.0053(12) 0.0072(12) 0.0064(13)
C4 0.0247(14) 0.0341(16) 0.0246(14) 0.0029(12) 0.0083(11) 0.0066(12)
C5 0.0278(14) 0.0302(15) 0.0229(14) 0.0039(12) 0.0080(11) 0.0045(12)
C6 0.0258(14) 0.0272(14) 0.0212(13) -0.0025(11) 0.0041(11) 0.0042(11)
C7A 0.032(2) 0.026(2) 0.017(2) 0.0031(19) 0.0042(19) -0.0075(19)
C8A 0.028(2) 0.040(3) 0.016(2) -0.0003(18) 0.0023(18) -0.0017(19)
C9A 0.043(4) 0.050(3) 0.049(3) -0.022(3) 0.023(3) -0.013(3)
C10A 0.055(5) 0.055(4) 0.054(4) -0.024(3) 0.023(3) -0.011(3)
C11A 0.048(4) 0.066(5) 0.031(3) -0.005(3) 0.015(3) 0.017(4)
C12A 0.040(3) 0.052(4) 0.040(3) 0.009(3) 0.020(2) 0.012(3)
C13A 0.030(2) 0.046(3) 0.030(3) 0.004(2) 0.007(2) 0.002(2)
C14A 0.036(3) 0.029(2) 0.021(2) 0.0019(17) 0.0077(19) -0.0078(19)
C15A 0.056(4) 0.031(2) 0.024(2) 0.0005(18) 0.001(2) -0.003(2)
C16A 0.070(5) 0.032(3) 0.033(3) 0.000(2) 0.004(3) 0.004(3)
C17A 0.050(4) 0.040(3) 0.040(3) 0.007(2) 0.006(3) 0.007(3)
C18A 0.039(3) 0.042(3) 0.035(3) 0.007(2) 0.001(2) -0.010(2)
C19A 0.034(3) 0.036(3) 0.030(3) -0.002(2) 0.006(2) -0.010(2)
C7B 0.036(6) 0.038(6) 0.021(5) 0.005(4) 0.012(4) -0.005(5)
C8B 0.033(5) 0.047(6) 0.029(5) -0.004(4) 0.012(4) -0.003(4)
C9B 0.031(6) 0.047(6) 0.030(5) -0.007(4) 0.014(4) -0.003(5)
C10B 0.033(6) 0.049(6) 0.033(5) -0.009(4) 0.015(4) -0.004(5)
C11B 0.033(6) 0.050(6) 0.031(5) -0.007(4) 0.014(4) -0.002(5)
C12B 0.034(6) 0.049(6) 0.031(5) -0.005(5) 0.014(4) -0.003(5)
C13B 0.033(6) 0.050(6) 0.030(5) -0.005(4) 0.012(4) -0.005(5)
C14B 0.039(5) 0.032(5) 0.026(4) 0.002(4) 0.007(4) -0.003(4)
C15B 0.039(6) 0.031(5) 0.026(4) 0.002(4) 0.005(4) -0.004(4)
C16B 0.040(6) 0.030(5) 0.027(4) 0.000(4) 0.005(4) -0.004(4)
C17B 0.039(6) 0.033(5) 0.026(5) 0.001(4) 0.003(4) -0.004(4)
C18B 0.039(6) 0.031(5) 0.026(5) 0.000(4) 0.004(4) -0.004(4)
C19B 0.038(6) 0.032(5) 0.024(5) 0.000(4) 0.007(4) -0.004(4)
C20A 0.0278(16) 0.051(3) 0.0306(17) 0.0112(17) 0.0100(14) 0.0101(16)
C21A 0.032(2) 0.058(3) 0.067(4) 0.027(3) 0.013(2) 0.016(2)
C22A 0.041(3) 0.126(7) 0.042(3) 0.013(4) 0.025(2) 0.025(4)
C23A 0.030(2) 0.060(3) 0.067(4) 0.011(3) 0.016(2) 0.002(2)
C20B 0.0278(16) 0.051(3) 0.0306(17) 0.0112(17) 0.0100(14) 0.0101(16)
C21B 0.034(6) 0.045(6) 0.045(6) 0.008(5) 0.019(5) 0.001(5)
C22B 0.037(7) 0.064(8) 0.041(5) 0.009(5) 0.002(5) -0.007(7)
C23B 0.037(6) 0.041(5) 0.060(7) 0.002(5) 0.030(6) -0.002(5)
C24 0.0252(14) 0.0310(15) 0.0231(14) 0.0001(12) 0.0041(11) 0.0023(12)
C25 0.0306(15) 0.0320(16) 0.0261(15) -0.0019(12) 0.0016(12) 0.0013(13)
C26 0.0389(19) 0.048(2) 0.0360(18) -0.0109(16) 0.0014(15) 0.0095(16)
C27 0.051(2) 0.070(3) 0.043(2) -0.023(2) 0.0110(18) 0.000(2)
C28 0.063(3) 0.061(3) 0.0265(17) -0.0082(17) 0.0046(17) -0.017(2)
C29 0.062(3) 0.073(3) 0.036(2) -0.002(2) -0.0167(19) 0.004(2)
C30 0.049(2) 0.050(2) 0.042(2) -0.0043(18) -0.0064(17) 0.0131(18)
C31 0.0248(14) 0.0299(15) 0.0257(14) 0.0013(12) 0.0016(11) 0.0068(12)
C32 0.0351(17) 0.0313(17) 0.0314(16) 0.0019(13) 0.0068(13) 0.0054(13)
C33 0.0370(18) 0.0370(18) 0.0408(19) 0.0087(15) 0.0078(15) 0.0011(14)
C34 0.0423(19) 0.0292(17) 0.045(2) 0.0036(15) 0.0005(15) 0.0027(14)
C35 0.046(2) 0.0298(17) 0.0396(19) -0.0055(14) 0.0019(15) 0.0069(15)
C36 0.0307(16) 0.0349(17) 0.0294(16) -0.0004(13) 0.0020(12) 0.0073(13)

loop_
_atom_type_symbol
_atom_type_description
_atom_type_scat_dispersion_real
_atom_type_scat_dispersion_imag
_atom_type_scat_source
C C 0.0033 0.0016 'International Tables Vol C Tables 4.2.6.8 and 6.1.1.4'
H H 0.0000 0.0000 'International Tables Vol C Tables 4.2.6.8 and 6.1.1.4'
Cl Cl 0.1484 0.1585 'International Tables Vol C Tables 4.2.6.8 and 6.1.1.4'
I I -0.4742 1.8119 'International Tables Vol C Tables 4.2.6.8 and 6.1.1.4'
P P 0.1023 0.0942 'International Tables Vol C Tables 4.2.6.8 and 6.1.1.4'

loop_
_geom_angle_atom_site_label_1
_geom_angle_atom_site_label_2
_geom_angle_atom_site_label_3
_geom_angle
C1 P1 Cl2 104.20(17)
C1 P1 Cl1 101.81(13)
Cl2 P1 Cl1 97.96(16)
C1 P1 I2 104.8(4)
C1 P1 I1 100.55(11)
I2 P1 I1 102.2(4)
C6 C1 C2 119.0(3)
C6 C1 P1 128.2(2)
C2 C1 P1 112.7(2)
C3 C2 C1 119.3(3)
C3 C2 C7A 119.2(4)
C1 C2 C7A 121.4(4)
C3 C2 C7B 117.0(8)
C1 C2 C7B 123.5(8)
C2 C3 C4 122.6(3)
C2 C3 H3 118.7
C4 C3 H3 118.7
C3 C4 C5 117.1(3)
C3 C4 C20B 120.4(9)
C5 C4 C20B 122.4(9)
C3 C4 C20A 122.2(4)
C5 C4 C20A 120.6(4)
C4 C5 C6 123.1(3)
C4 C5 H5 118.4
C6 C5 H5 118.4
C5 C6 C1 118.8(3)
C5 C6 C24 116.8(3)
C1 C6 C24 124.4(3)
C2 C7A C8A 112.4(4)
C2 C7A C14A 114.2(6)
C8A C7A C14A 111.6(4)
C2 C7A H7A 106.0
C8A C7A H7A 106.0
C14A C7A H7A 106.0
C9A C8A C13A 118.7(4)
C9A C8A C7A 123.1(4)
C13A C8A C7A 118.1(4)
C8A C9A C10A 120.7(5)
C8A C9A H9A 119.7
C10A C9A H9A 119.7
C11A C10A C9A 120.0(5)
C11A C10A H10A 120.0
C9A C10A H10A 120.0
C12A C11A C10A 119.2(4)
C12A C11A H11A 120.4
C10A C11A H11A 120.4
C11A C12A C13A 121.1(4)
C11A C12A H12A 119.4
C13A C12A H12A 119.4
C12A C13A C8A 120.3(4)
C12A C13A H13A 119.8
C8A C13A H13A 119.8
C15A C14A C19A 118.3(4)
C15A C14A C7A 119.4(4)
C19A C14A C7A 122.2(4)
C16A C15A C14A 121.3(4)
C16A C15A H15A 119.4
C14A C15A H15A 119.4
C17A C16A C15A 119.9(4)
C17A C16A H16A 120.0
C15A C16A H16A 120.0
C16A C17A C18A 120.1(5)
C16A C17A H17A 119.9
C18A C17A H17A 119.9
C17A C18A C19A 120.4(4)
C17A C18A H18A 119.8
C19A C18A H18A 119.8
C18A C19A C14A 120.0(4)
C18A C19A H19A 120.0
C14A C19A H19A 120.0
C8B C7B C14B 113.0(11)
C8B C7B C2 107.3(14)
C14B C7B C2 105(2)
C8B C7B H7B 110.5
C14B C7B H7B 110.5
C2 C7B H7B 110.5
C9B C8B C13B 120.0
C9B C8B C7B 120.9(9)
C13B C8B C7B 119.1(9)
C8B C9B C10B 120.0
C8B C9B H9B 120.0
C10B C9B H9B 120.0
C11B C10B C9B 120.0
C11B C10B H10B 120.0
C9B C10B H10B 120.0
C10B C11B C12B 120.0
C10B C11B H11B 120.0
C12B C11B H11B 120.0
C13B C12B C11B 120.0
C13B C12B H12B 120.0
C11B C12B H12B 120.0
C12B C13B C8B 120.0
C12B C13B H13B 120.0
C8B C13B H13B 120.0
C15B C14B C19B 120.0
C15B C14B C7B 118.4(8)
C19B C14B C7B 121.5(8)
C16B C15B C14B 120.0
C16B C15B H15B 120.0
C14B C15B H15B 120.0
C15B C16B C17B 120.0
C15B C16B H16B 120.0
C17B C16B H16B 120.0
C16B C17B C18B 120.0
C16B C17B H17B 120.0
C18B C17B H17B 120.0
C19B C18B C17B 120.0
C19B C18B H18B 120.0
C17B C18B H18B 120.0
C18B C19B C14B 120.0
C18B C19B H19B 120.0
C14B C19B H19B 120.0
C21A C20A C22A 110.9(6)
C21A C20A C4 113.0(5)
C22A C20A C4 110.8(5)
C21A C20A C23A 107.5(6)
C22A C20A C23A 107.8(6)
C4 C20A C23A 106.6(5)
C20A C21A H21A 109.5
C20A C21A H21B 109.5
H21A C21A H21B 109.5
C20A C21A H21C 109.5
H21A C21A H21C 109.5
H21B C21A H21C 109.5
C20A C22A H22A 109.5
C20A C22A H22B 109.5
H22A C22A H22B 109.5
C20A C22A H22C 109.5
H22A C22A H22C 109.5
H22B C22A H22C 109.5
C20A C23A H23A 109.5
C20A C23A H23B 109.5
H23A C23A H23B 109.5
C20A C23A H23C 109.5
H23A C23A H23C 109.5
H23B C23A H23C 109.5
C4 C20B C21B 113.1(15)
C4 C20B C22B 109.7(15)
C21B C20B C22B 109.9(13)
C4 C20B C23B 108.7(14)
C21B C20B C23B 107.4(13)
C22B C20B C23B 107.9(14)
C20B C21B H21D 109.5
C20B C21B H21E 109.5
H21D C21B H21E 109.5
C20B C21B H21F 109.5
H21D C21B H21F 109.5
H21E C21B H21F 109.5
C20B C22B H22D 109.5
C20B C22B H22E 109.5
H22D C22B H22E 109.5
C20B C22B H22F 109.5
H22D C22B H22F 109.5
H22E C22B H22F 109.5
C20B C23B H23D 109.5
C20B C23B H23E 109.5
H23D C23B H23E 109.5
C20B C23B H23F 109.5
H23D C23B H23F 109.5
H23E C23B H23F 109.5
C25 C24 C6 114.0(3)
C25 C24 C31 110.2(2)
C6 C24 C31 111.5(2)
C25 C24 H24 106.9
C6 C24 H24 106.9
C31 C24 H24 106.9
C26 C25 C30 117.9(3)
C26 C25 C24 124.0(3)
C30 C25 C24 118.1(3)
C25 C26 C27 120.6(4)
C25 C26 H26 119.7
C27 C26 H26 119.7
C28 C27 C26 120.6(4)
C28 C27 H27 119.7
C26 C27 H27 119.7
C27 C28 C29 119.9(4)
C27 C28 H28 120.1
C29 C28 H28 120.1
C28 C29 C30 119.9(4)
C28 C29 H29 120.0
C30 C29 H29 120.0
C29 C30 C25 121.0(4)
C29 C30 H30 119.5
C25 C30 H30 119.5
C32 C31 C36 118.3(3)
C32 C31 C24 122.1(3)
C36 C31 C24 119.6(3)
C31 C32 C33 121.0(3)
C31 C32 H32 119.5
C33 C32 H32 119.5
C34 C33 C32 119.9(3)
C34 C33 H33 120.0
C32 C33 H33 120.0
C35 C34 C33 119.7(3)
C35 C34 H34 120.2
C33 C34 H34 120.2
C34 C35 C36 120.3(3)
C34 C35 H35 119.8
C36 C35 H35 119.8
C35 C36 C31 120.8(3)
C35 C36 H36 119.6
C31 C36 H36 119.6

loop_
_geom_bond_atom_site_label_1
_geom_bond_atom_site_label_2
_geom_bond_distance
P1 C1 1.833(3)
P1 Cl2 2.082(4)
P1 Cl1 2.111(3)
P1 I2 2.377(12)
P1 I1 2.412(2)
C1 C6 1.411(4)
C1 C2 1.422(4)
C2 C3 1.388(4)
C2 C7A 1.498(9)
C2 C7B 1.69(3)
C3 C4 1.390(4)
C3 H3 0.9500
C4 C5 1.391(4)
C4 C20B 1.48(2)
C4 C20A 1.535(7)
C5 C6 1.392(4)
C5 H5 0.9500
C6 C24 1.531(4)
C7A C8A 1.523(5)
C7A C14A 1.528(5)
C7A H7A 1.0000
C8A C9A 1.384(5)
C8A C13A 1.395(5)
C9A C10A 1.393(6)
C9A H9A 0.9500
C10A C11A 1.391(6)
C10A H10A 0.9500
C11A C12A 1.375(6)
C11A H11A 0.9500
C12A C13A 1.380(6)
C12A H12A 0.9500
C13A H13A 0.9500
C14A C15A 1.393(5)
C14A C19A 1.397(5)
C15A C16A 1.378(6)
C15A H15A 0.9500
C16A C17A 1.375(6)
C16A H16A 0.9500
C17A C18A 1.377(6)
C17A H17A 0.9500
C18A C19A 1.393(6)
C18A H18A 0.9500
C19A H19A 0.9500
C7B C8B 1.528(8)
C7B C14B 1.535(8)
C7B H7B 1.0000
C8B C9B 1.3900
C8B C13B 1.3900
C9B C10B 1.3900
C9B H9B 0.9500
C10B C11B 1.3900
C10B H10B 0.9500
C11B C12B 1.3900
C11B H11B 0.9500
C12B C13B 1.3900
C12B H12B 0.9500
C13B H13B 0.9500
C14B C15B 1.3900
C14B C19B 1.3900
C15B C16B 1.3900
C15B H15B 0.9500
C16B C17B 1.3900
C16B H16B 0.9500
C17B C18B 1.3900
C17B H17B 0.9500
C18B C19B 1.3900
C18B H18B 0.9500
C19B H19B 0.9500
C20A C21A 1.509(9)
C20A C22A 1.519(10)
C20A C23A 1.580(11)
C21A H21A 0.9800
C21A H21B 0.9800
C21A H21C 0.9800
C22A H22A 0.9800
C22A H22B 0.9800
C22A H22C 0.9800
C23A H23A 0.9800
C23A H23B 0.9800
C23A H23C 0.9800
C20B C21B 1.510(15)
C20B C22B 1.517(15)
C20B C23B 1.579(16)
C21B H21D 0.9800
C21B H21E 0.9800
C21B H21F 0.9800
C22B H22D 0.9800
C22B H22E 0.9800
C22B H22F 0.9800
C23B H23D 0.9800
C23B H23E 0.9800
C23B H23F 0.9800
C24 C25 1.529(4)
C24 C31 1.535(4)
C24 H24 1.0000
C25 C26 1.375(5)
C25 C30 1.397(5)
C26 C27 1.393(5)
C26 H26 0.9500
C27 C28 1.363(6)
C27 H27 0.9500
C28 C29 1.368(7)
C28 H28 0.9500
C29 C30 1.385(6)
C29 H29 0.9500
C30 H30 0.9500
C31 C32 1.387(4)
C31 C36 1.394(4)
C32 C33 1.392(5)
C32 H32 0.9500
C33 C34 1.382(5)
C33 H33 0.9500
C34 C35 1.380(5)
C34 H34 0.9500
C35 C36 1.386(5)
C35 H35 0.9500
C36 H36 0.9500

loop_
_geom_torsion_atom_site_label_1
_geom_torsion_atom_site_label_2
_geom_torsion_atom_site_label_3
_geom_torsion_atom_site_label_4
_geom_torsion
Cl2 P1 C1 C6 42.7(3)
Cl1 P1 C1 C6 -58.8(3)
I2 P1 C1 C6 37.5(5)
I1 P1 C1 C6 -68.3(3)
Cl2 P1 C1 C2 -138.3(2)
Cl1 P1 C1 C2 120.2(2)
I2 P1 C1 C2 -143.5(4)
I1 P1 C1 C2 110.7(2)
C6 C1 C2 C3 -2.6(4)
P1 C1 C2 C3 178.3(2)
C6 C1 C2 C7A 173.7(4)
P1 C1 C2 C7A -5.4(4)
C6 C1 C2 C7B 172.6(9)
P1 C1 C2 C7B -6.5(10)
C1 C2 C3 C4 1.5(5)
C7A C2 C3 C4 -174.9(4)
C7B C2 C3 C4 -174.0(9)
C2 C3 C4 C5 0.8(5)
C2 C3 C4 C20B -176.3(10)
C2 C3 C4 C20A 176.8(5)
C3 C4 C5 C6 -2.0(5)
C20B C4 C5 C6 175.0(11)
C20A C4 C5 C6 -178.1(4)
C4 C5 C6 C1 0.9(5)
C4 C5 C6 C24 -178.6(3)
C2 C1 C6 C5 1.4(4)
P1 C1 C6 C5 -179.6(2)
C2 C1 C6 C24 -179.1(3)
P1 C1 C6 C24 -0.1(4)
C3 C2 C7A C8A 106.9(4)
C1 C2 C7A C8A -69.4(5)
C3 C2 C7A C14A -21.5(6)
C1 C2 C7A C14A 162.2(4)
C2 C7A C8A C9A -32.4(7)
C14A C7A C8A C9A 97.4(8)
C2 C7A C8A C13A 149.6(5)
C14A C7A C8A C13A -80.6(8)
C13A C8A C9A C10A 0.5(8)
C7A C8A C9A C10A -177.4(6)
C8A C9A C10A C11A -1.0(9)
C9A C10A C11A C12A 0.6(9)
C10A C11A C12A C13A 0.2(8)
C11A C12A C13A C8A -0.7(7)
C9A C8A C13A C12A 0.3(7)
C7A C8A C13A C12A 178.3(5)
C2 C7A C14A C15A -87.3(9)
C8A C7A C14A C15A 143.9(7)
C2 C7A C14A C19A 89.9(6)
C8A C7A C14A C19A -39.0(9)
C19A C14A C15A C16A -2.6(8)
C7A C14A C15A C16A 174.7(6)
C14A C15A C16A C17A 1.2(9)
C15A C16A C17A C18A 0.7(10)
C16A C17A C18A C19A -1.3(9)
C17A C18A C19A C14A 0.0(8)
C15A C14A C19A C18A 1.9(8)
C7A C14A C19A C18A -175.3(7)
C3 C2 C7B C8B 102.5(11)
C1 C2 C7B C8B -72.8(15)
C3 C2 C7B C14B -18.0(15)
C1 C2 C7B C14B 166.8(8)
C14B C7B C8B C9B 79(3)
C2 C7B C8B C9B -36.2(18)
C14B C7B C8B C13B -104(3)
C2 C7B C8B C13B 141.2(14)
C13B C8B C9B C10B 0.0
C7B C8B C9B C10B 177.4(18)
C8B C9B C10B C11B 0.0
C9B C10B C11B C12B 0.0
C10B C11B C12B C13B 0.0
C11B C12B C13B C8B 0.0
C9B C8B C13B C12B 0.0
C7B C8B C13B C12B -177.4(18)
C8B C7B C14B C15B 171.4(15)
C2 C7B C14B C15B -72(2)
C8B C7B C14B C19B -4(3)
C2 C7B C14B C19B 112.4(13)
C19B C14B C15B C16B 0.0
C7B C14B C15B C16B -176(2)
C14B C15B C16B C17B 0.0
C15B C16B C17B C18B 0.0
C16B C17B C18B C19B 0.0
C17B C18B C19B C14B 0.0
C15B C14B C19B C18B 0.0
C7B C14B C19B C18B 176(2)
C3 C4 C20A C21A 15.3(8)
C5 C4 C20A C21A -168.9(5)
C3 C4 C20A C22A 140.4(6)
C5 C4 C20A C22A -43.7(8)
C3 C4 C20A C23A -102.6(5)
C5 C4 C20A C23A 73.3(6)
C3 C4 C20B C21B -170.7(10)
C5 C4 C20B C21B 12.3(19)
C3 C4 C20B C22B -47.6(17)
C5 C4 C20B C22B 135.4(11)
C3 C4 C20B C23B 70.1(15)
C5 C4 C20B C23B -106.8(12)
C5 C6 C24 C25 79.3(3)
C1 C6 C24 C25 -100.2(3)
C5 C6 C24 C31 -46.2(4)
C1 C6 C24 C31 134.3(3)
C6 C24 C25 C26 -17.2(5)
C31 C24 C25 C26 109.0(4)
C6 C24 C25 C30 163.6(3)
C31 C24 C25 C30 -70.2(4)
C30 C25 C26 C27 2.1(6)
C24 C25 C26 C27 -177.1(4)
C25 C26 C27 C28 -1.0(7)
C26 C27 C28 C29 -0.6(7)
C27 C28 C29 C30 0.9(7)
C28 C29 C30 C25 0.4(7)
C26 C25 C30 C29 -1.9(6)
C24 C25 C30 C29 177.4(4)
C25 C24 C31 C32 -37.9(4)
C6 C24 C31 C32 89.6(3)
C25 C24 C31 C36 141.8(3)
C6 C24 C31 C36 -90.7(3)
C36 C31 C32 C33 2.2(5)
C24 C31 C32 C33 -178.2(3)
C31 C32 C33 C34 -2.0(5)
C32 C33 C34 C35 0.8(5)
C33 C34 C35 C36 0.1(5)
C34 C35 C36 C31 0.1(5)
C32 C31 C36 C35 -1.2(5)
C24 C31 C36 C35 179.1(3)
